data_4074499
loop_
_publ_author_name
'Swartz, Douglas L.'
'Odom, Aaron L.'

_publ_section_title
;
 Synthesis, Structure, and Hydroamination Kinetics of
 (2,2&#x2018;-Diaryldipyrrolylmethane)- and Bis(2-arylpyrrolyl)titanium
 Complexes
;
_journal_issue 26
_journal_name_full Organometallics
_journal_page_first 6125
_journal_paper_doi 10.1021/om0607088
_journal_volume 25
_journal_year 2006
_chemical_formula_sum 'C30 H40 N4 Ti'
_chemical_formula_weight 504.56
_chemical_name_systematic
; 
 ? 
;
_space_group_IT_number 2
_symmetry_cell_setting triclinic
_symmetry_space_group_name_Hall '-P 1'
_symmetry_space_group_name_H-M 'P -1'
_atom_sites_solution_hydrogens geom
_atom_sites_solution_primary direct
_atom_sites_solution_secondary difmap
_audit_creation_method SHELXL-97
_cell_angle_alpha 74.266(3)
_cell_angle_beta 82.985(3)
_cell_angle_gamma 72.952(3)
_cell_formula_units_Z 2
_cell_length_a 7.7446(11)
_cell_length_b 12.2148(17)
_cell_length_c 16.177(2)
_cell_measurement_temperature 173(2)
_cell_volume 1406.7(3)
_computing_cell_refinement 'Bruker SMART'
_computing_data_collection 'Bruker SMART'
_computing_data_reduction 'Bruker SHELXTL'
_computing_molecular_graphics 'Bruker SHELXTL'
_computing_publication_material 'Bruker SHELXTL'
_computing_structure_refinement 'SHELXL-97 (Sheldrick, 1997)'
_computing_structure_solution 'SHELXS-97 (Sheldrick, 1990)'
_diffrn_ambient_temperature 173(2)
_diffrn_measured_fraction_theta_full 1.000
_diffrn_measured_fraction_theta_max 1.000
_diffrn_measurement_device_type 'CCD area detector'
_diffrn_measurement_method 'phi and omega scans'
_diffrn_radiation_monochromator graphite
_diffrn_radiation_source 'fine-focus sealed tube'
_diffrn_radiation_type MoK\a
_diffrn_radiation_wavelength 0.71073
_diffrn_reflns_av_R_equivalents 0.0651
_diffrn_reflns_av_sigmaI/netI 0.0841
_diffrn_reflns_limit_h_max 8
_diffrn_reflns_limit_h_min -8
_diffrn_reflns_limit_k_max 13
_diffrn_reflns_limit_k_min -13
_diffrn_reflns_limit_l_max 17
_diffrn_reflns_limit_l_min -17
_diffrn_reflns_number 12039
_diffrn_reflns_theta_full 23.27
_diffrn_reflns_theta_max 23.27
_diffrn_reflns_theta_min 1.31
_exptl_absorpt_coefficient_mu 0.328
_exptl_absorpt_correction_T_max 0.8593
_exptl_absorpt_correction_T_min 0.7896
_exptl_absorpt_correction_type empirical
_exptl_crystal_colour yellow
_exptl_crystal_density_diffrn 1.191
_exptl_crystal_density_method 'not measured'
_exptl_crystal_description needle
_exptl_crystal_F_000 540
_exptl_crystal_size_max 0.41
_exptl_crystal_size_mid 0.30
_exptl_crystal_size_min 0.22
_refine_diff_density_max 0.494
_refine_diff_density_min -0.480
_refine_diff_density_rms 0.072
_refine_ls_extinction_coef 0.0029(17)
_refine_ls_extinction_expression Fc^*^=kFc[1+0.001xFc^2^\l^3^/sin(2\q)]^-1/4^
_refine_ls_extinction_method SHELXL
_refine_ls_goodness_of_fit_ref 1.056
_refine_ls_hydrogen_treatment mixed
_refine_ls_matrix_type full
_refine_ls_number_parameters 317
_refine_ls_number_reflns 4051
_refine_ls_number_restraints 0
_refine_ls_restrained_S_all 1.056
_refine_ls_R_factor_all 0.0989
_refine_ls_R_factor_gt 0.0632
_refine_ls_shift/su_max 0.000
_refine_ls_shift/su_mean 0.000
_refine_ls_structure_factor_coef Fsqd
_refine_ls_weighting_details 'calc w=1/[\s^2^(Fo^2^)+(0.0893P)^2^+1.3989P] where P=(Fo^2^+2Fc^2^)/3'
_refine_ls_weighting_scheme calc
_refine_ls_wR_factor_gt 0.1690
_refine_ls_wR_factor_ref 0.1880
_reflns_number_gt 2720
_reflns_number_total 4051
_reflns_threshold_expression >2sigma(I)
_cod_data_source_file om0607088si20060805_012117.cif
_cod_data_source_block 05023t
_cod_depositor_comments
;
The following automatic conversions were performed:

'_symmetry_cell_setting' value 'Triclinic' changed to 'triclinic'
according to /home/saulius/struct/CIF-dictionaries/cif_core.dic
dictionary named 'cif_core.dic' version 2.4.1 from 2010-06-29.

Automatic conversion script
Id: cif_fix_values 1715 2011-07-08 13:25:40Z adriana 
;
_cod_original_cell_volume 1406.8(3)
_cod_original_sg_symbol_H-M P-1
_cod_database_code 4074499

loop_
_symmetry_equiv_pos_as_xyz
'x, y, z'
'-x, -y, -z'

loop_
_atom_site_label
_atom_site_type_symbol
_atom_site_fract_x
_atom_site_fract_y
_atom_site_fract_z
_atom_site_U_iso_or_equiv
_atom_site_adp_type
_atom_site_occupancy
_atom_site_symmetry_multiplicity
_atom_site_calc_flag
_atom_site_refinement_flags
Ti Ti 0.69254(11) 0.57499(7) 0.74685(6) 0.0260(3) Uani 1 1 d .
N1 N 0.4895(5) 0.7222(3) 0.7122(3) 0.0309(10) Uani 1 1 d .
N2 N 0.5776(5) 0.4442(3) 0.7792(3) 0.0286(10) Uani 1 1 d .
N3 N 0.8027(5) 0.5731(3) 0.8422(2) 0.0277(10) Uani 1 1 d .
N4 N 0.8676(5) 0.5479(3) 0.6593(2) 0.0265(10) Uani 1 1 d .
C11 C 0.3567(7) 0.7175(5) 0.6628(3) 0.0363(13) Uani 1 1 d .
H11A H 0.3714 0.6611 0.6318 0.044 Uiso 1 1 calc R
C12 C 0.2062(7) 0.8045(5) 0.6661(3) 0.0419(14) Uani 1 1 d .
H12A H 0.1002 0.8197 0.6384 0.050 Uiso 1 1 calc R
C13 C 0.2392(7) 0.8691(5) 0.7199(4) 0.0400(14) Uani 1 1 d .
H13A H 0.1576 0.9347 0.7344 0.048 Uiso 1 1 calc R
C14 C 0.4099(6) 0.8193(4) 0.7469(3) 0.0289(12) Uani 1 1 d .
C14C C 0.3614(7) 0.7626(5) 0.9359(3) 0.0435(15) Uani 1 1 d .
H14B H 0.3043 0.7416 0.8953 0.065 Uiso 1 1 calc R
H14C H 0.2710 0.8092 0.9679 0.065 Uiso 1 1 calc R
H14D H 0.4272 0.6920 0.9746 0.065 Uiso 1 1 calc R
C14A C 0.6597(8) 0.9575(5) 0.6605(3) 0.0469(15) Uani 1 1 d .
H14E H 0.5860 0.9244 0.6361 0.070 Uiso 1 1 calc R
H14F H 0.7846 0.9259 0.6449 0.070 Uiso 1 1 calc R
H14G H 0.6261 1.0419 0.6388 0.070 Uiso 1 1 calc R
C14B C 0.8184(8) 0.9779(5) 0.9470(4) 0.0578(18) Uani 1 1 d .
H14I H 0.7888 0.9512 1.0072 0.087 Uiso 1 1 calc R
H14J H 0.7911 1.0625 0.9313 0.087 Uiso 1 1 calc R
H14K H 0.9449 0.9447 0.9357 0.087 Uiso 1 1 calc R
C21 C 0.4277(6) 0.4592(4) 0.8360(3) 0.0320(13) Uani 1 1 d .
H21A H 0.3768 0.5270 0.8558 0.038 Uiso 1 1 calc R
C22 C 0.3660(6) 0.3622(4) 0.8586(3) 0.0333(13) Uani 1 1 d .
H22A H 0.2673 0.3511 0.8955 0.040 Uiso 1 1 calc R
C23 C 0.4817(7) 0.2808(4) 0.8148(3) 0.0340(13) Uani 1 1 d .
H23A H 0.4724 0.2055 0.8180 0.041 Uiso 1 1 calc R
C24 C 0.6081(6) 0.3307(4) 0.7674(3) 0.0260(11) Uani 1 1 d .
C24A C 0.9878(7) 0.2513(5) 0.8181(3) 0.0370(13) Uani 1 1 d .
H24A H 1.1162 0.2207 0.8233 0.056 Uiso 1 1 calc R
H24B H 0.9275 0.2061 0.8642 0.056 Uiso 1 1 calc R
H24C H 0.9513 0.3325 0.8207 0.056 Uiso 1 1 calc R
C24C C 0.5249(7) 0.3151(6) 0.6001(4) 0.0515(16) Uani 1 1 d .
H24F H 0.5247 0.3014 0.5444 0.077 Uiso 1 1 calc R
H24G H 0.4787 0.3981 0.5966 0.077 Uiso 1 1 calc R
H24H H 0.4500 0.2730 0.6400 0.077 Uiso 1 1 calc R
C24B C 1.1802(8) 0.1296(5) 0.5404(4) 0.0502(16) Uani 1 1 d .
H24I H 1.1287 0.1298 0.4893 0.075 Uiso 1 1 calc R
H24J H 1.2381 0.0497 0.5696 0.075 Uiso 1 1 calc R
H24K H 1.2677 0.1743 0.5252 0.075 Uiso 1 1 calc R
C31 C 0.7955(8) 0.5036(5) 0.9306(3) 0.0478(15) Uani 1 1 d .
H31A H 0.8689 0.5239 0.9647 0.072 Uiso 1 1 calc R
H31B H 0.8401 0.4210 0.9321 0.072 Uiso 1 1 calc R
H31C H 0.6727 0.5201 0.9533 0.072 Uiso 1 1 calc R
C32 C 0.9212(7) 0.6507(4) 0.8293(4) 0.0383(14) Uani 1 1 d .
H32A H 0.9707 0.6422 0.8830 0.058 Uiso 1 1 calc R
H32B H 0.8530 0.7312 0.8081 0.058 Uiso 1 1 calc R
H32C H 1.0177 0.6296 0.7884 0.058 Uiso 1 1 calc R
C41 C 1.0634(6) 0.5212(5) 0.6543(4) 0.0403(14) Uani 1 1 d .
H41A H 1.1082 0.5124 0.5978 0.060 Uiso 1 1 calc R
H41B H 1.1127 0.4491 0.6961 0.060 Uiso 1 1 calc R
H41C H 1.0987 0.5846 0.6657 0.060 Uiso 1 1 calc R
C42 C 0.7982(7) 0.5512(5) 0.5786(3) 0.0399(14) Uani 1 1 d .
H42A H 0.8971 0.5363 0.5375 0.060 Uiso 1 1 calc R
H42B H 0.7173 0.6277 0.5570 0.060 Uiso 1 1 calc R
H42C H 0.7347 0.4919 0.5882 0.060 Uiso 1 1 calc R
C141 C 0.5127(6) 0.8594(4) 0.7986(3) 0.0282(12) Uani 1 1 d .
C142 C 0.6321(6) 0.9267(4) 0.7572(3) 0.0312(12) Uani 1 1 d .
C143 C 0.7264(7) 0.9653(4) 0.8066(4) 0.0366(13) Uani 1 1 d .
H14H H 0.8041 1.0107 0.7790 0.044 Uiso 1 1 calc R
C144 C 0.7082(7) 0.9384(4) 0.8947(4) 0.0385(14) Uani 1 1 d .
C145 C 0.5893(7) 0.8737(4) 0.9344(3) 0.0375(13) Uani 1 1 d .
H14A H 0.5741 0.8563 0.9940 0.045 Uiso 1 1 calc R
C146 C 0.4907(7) 0.8334(4) 0.8883(3) 0.0316(12) Uani 1 1 d .
C241 C 0.7562(6) 0.2822(4) 0.7093(3) 0.0241(11) Uani 1 1 d .
C242 C 0.9383(7) 0.2428(4) 0.7333(3) 0.0295(12) Uani 1 1 d .
C243 C 1.0708(7) 0.1949(4) 0.6770(3) 0.0333(13) Uani 1 1 d .
H24D H 1.1905 0.1688 0.6926 0.040 Uiso 1 1 calc R
C244 C 1.0326(7) 0.1845(4) 0.5988(3) 0.0343(13) Uani 1 1 d .
C245 C 0.8546(7) 0.2230(4) 0.5767(3) 0.0362(13) Uani 1 1 d .
H24E H 0.8265 0.2159 0.5244 0.043 Uiso 1 1 calc R
C246 C 0.7152(6) 0.2722(4) 0.6301(3) 0.0303(12) Uani 1 1 d .

loop_
_atom_site_aniso_label
_atom_site_aniso_U_11
_atom_site_aniso_U_22
_atom_site_aniso_U_33
_atom_site_aniso_U_23
_atom_site_aniso_U_13
_atom_site_aniso_U_12
Ti 0.0238(5) 0.0252(5) 0.0311(6) -0.0105(4) -0.0015(4) -0.0067(4)
N1 0.029(2) 0.028(2) 0.039(3) -0.014(2) -0.008(2) -0.0046(19)
N2 0.024(2) 0.027(2) 0.038(3) -0.016(2) 0.0020(19) -0.0068(18)
N3 0.029(2) 0.027(2) 0.029(2) -0.0097(19) -0.0007(19) -0.0092(19)
N4 0.024(2) 0.024(2) 0.033(2) -0.0110(19) 0.0002(19) -0.0059(18)
C11 0.037(3) 0.036(3) 0.041(3) -0.017(3) -0.006(3) -0.008(3)
C12 0.033(3) 0.047(4) 0.044(4) -0.007(3) -0.013(3) -0.007(3)
C13 0.029(3) 0.032(3) 0.055(4) -0.015(3) -0.006(3) 0.003(2)
C14 0.031(3) 0.022(3) 0.035(3) -0.008(2) -0.002(2) -0.008(2)
C14C 0.051(4) 0.039(3) 0.044(4) -0.013(3) 0.005(3) -0.019(3)
C14A 0.049(4) 0.049(4) 0.044(4) -0.010(3) 0.006(3) -0.019(3)
C14B 0.060(4) 0.059(4) 0.068(5) -0.033(4) -0.007(3) -0.020(3)
C21 0.025(3) 0.039(3) 0.038(3) -0.023(3) 0.004(2) -0.007(2)
C22 0.026(3) 0.042(3) 0.037(3) -0.014(3) 0.007(2) -0.016(3)
C23 0.036(3) 0.031(3) 0.041(3) -0.012(3) 0.001(3) -0.017(3)
C24 0.023(3) 0.028(3) 0.028(3) -0.008(2) -0.004(2) -0.005(2)
C24A 0.036(3) 0.040(3) 0.036(3) -0.009(3) -0.010(3) -0.009(3)
C24C 0.043(4) 0.073(4) 0.043(4) -0.023(3) -0.009(3) -0.011(3)
C24B 0.049(4) 0.052(4) 0.044(4) -0.017(3) 0.011(3) -0.005(3)
C31 0.058(4) 0.053(4) 0.036(3) -0.012(3) -0.002(3) -0.020(3)
C32 0.029(3) 0.032(3) 0.056(4) -0.015(3) -0.006(3) -0.007(2)
C41 0.030(3) 0.048(4) 0.047(4) -0.020(3) 0.001(3) -0.010(3)
C42 0.040(3) 0.044(3) 0.036(3) -0.010(3) 0.001(3) -0.012(3)
C141 0.029(3) 0.017(3) 0.037(3) -0.009(2) 0.000(2) -0.001(2)
C142 0.028(3) 0.025(3) 0.041(3) -0.012(2) 0.001(2) -0.005(2)
C143 0.034(3) 0.026(3) 0.052(4) -0.012(3) 0.003(3) -0.010(2)
C144 0.043(3) 0.027(3) 0.052(4) -0.019(3) -0.010(3) -0.008(3)
C145 0.043(3) 0.038(3) 0.034(3) -0.016(3) 0.002(3) -0.009(3)
C146 0.034(3) 0.025(3) 0.038(3) -0.012(2) 0.004(3) -0.009(2)
C241 0.028(3) 0.017(3) 0.027(3) -0.004(2) -0.002(2) -0.007(2)
C242 0.034(3) 0.026(3) 0.031(3) -0.006(2) 0.000(2) -0.013(2)
C243 0.023(3) 0.029(3) 0.045(3) -0.010(3) -0.003(3) -0.002(2)
C244 0.036(3) 0.026(3) 0.039(3) -0.011(2) 0.006(3) -0.005(2)
C245 0.048(4) 0.033(3) 0.029(3) -0.011(2) -0.005(3) -0.009(3)
C246 0.029(3) 0.028(3) 0.034(3) -0.009(2) -0.002(2) -0.006(2)

loop_
_atom_type_symbol
_atom_type_description
_atom_type_scat_dispersion_real
_atom_type_scat_dispersion_imag
_atom_type_scat_source
C C 0.0033 0.0016 'International Tables Vol C Tables 4.2.6.8 and 6.1.1.4'
H H 0.0000 0.0000 'International Tables Vol C Tables 4.2.6.8 and 6.1.1.4'
N N 0.0061 0.0033 'International Tables Vol C Tables 4.2.6.8 and 6.1.1.4'
Ti Ti 0.2776 0.4457 'International Tables Vol C Tables 4.2.6.8 and 6.1.1.4'

loop_
_geom_angle_atom_site_label_1
_geom_angle_atom_site_label_2
_geom_angle_atom_site_label_3
_geom_angle
N3 Ti N4 109.27(17)
N3 Ti N2 107.54(17)
N4 Ti N2 108.38(16)
N3 Ti N1 112.02(16)
N4 Ti N1 114.06(17)
N2 Ti N1 105.24(16)
C14 N1 C11 105.0(4)
C14 N1 Ti 133.9(3)
C11 N1 Ti 117.3(3)
C21 N2 C24 105.5(4)
C21 N2 Ti 115.3(3)
C24 N2 Ti 138.9(3)
C31 N3 C32 112.7(4)
C31 N3 Ti 130.4(3)
C32 N3 Ti 116.9(3)
C41 N4 C42 111.5(4)
C41 N4 Ti 133.3(3)
C42 N4 Ti 115.1(3)
C12 C11 N1 111.0(5)
C11 C12 C13 106.6(5)
C14 C13 C12 108.4(5)
C13 C14 N1 109.0(4)
C13 C14 C141 129.1(5)
N1 C14 C141 121.7(4)
C22 C21 N2 110.9(4)
C21 C22 C23 106.1(4)
C24 C23 C22 108.6(4)
C23 C24 N2 108.8(4)
C23 C24 C241 129.2(4)
N2 C24 C241 122.0(4)
C146 C141 C142 119.2(5)
C146 C141 C14 121.1(4)
C142 C141 C14 119.7(4)
C143 C142 C141 119.1(5)
C143 C142 C14A 119.7(5)
C141 C142 C14A 121.2(5)
C144 C143 C142 122.1(5)
C143 C144 C145 118.2(5)
C143 C144 C14B 120.9(5)
C145 C144 C14B 121.0(5)
C144 C145 C146 122.2(5)
C145 C146 C141 119.1(5)
C145 C146 C14C 119.6(5)
C141 C146 C14C 121.2(4)
C246 C241 C242 119.4(4)
C246 C241 C24 119.5(4)
C242 C241 C24 121.1(4)
C243 C242 C241 118.4(4)
C243 C242 C24A 120.6(4)
C241 C242 C24A 121.0(4)
C244 C243 C242 122.9(5)
C245 C244 C243 117.9(5)
C245 C244 C24B 121.0(5)
C243 C244 C24B 121.1(5)
C244 C245 C246 122.2(5)
C245 C246 C241 119.3(4)
C245 C246 C24C 118.8(5)
C241 C246 C24C 121.9(4)

loop_
_geom_bond_atom_site_label_1
_geom_bond_atom_site_label_2
_geom_bond_distance
Ti N3 1.844(4)
Ti N4 1.865(4)
Ti N2 1.971(4)
Ti N1 2.007(4)
N1 C14 1.397(6)
N1 C11 1.399(6)
N2 C21 1.391(6)
N2 C24 1.398(6)
N3 C31 1.456(6)
N3 C32 1.462(6)
N4 C41 1.451(6)
N4 C42 1.457(6)
C11 C12 1.335(7)
C12 C13 1.410(7)
C13 C14 1.355(7)
C14 C141 1.479(7)
C14C C146 1.517(7)
C14A C142 1.510(7)
C14B C144 1.522(7)
C21 C22 1.350(7)
C22 C23 1.413(7)
C23 C24 1.354(7)
C24 C241 1.480(6)
C24A C242 1.505(6)
C24C C246 1.506(7)
C24B C244 1.510(7)
C141 C146 1.399(7)
C141 C142 1.405(7)
C142 C143 1.395(7)
C143 C144 1.372(7)
C144 C145 1.375(7)
C145 C146 1.394(7)
C241 C246 1.401(6)
C241 C242 1.416(6)
C242 C243 1.392(7)
C243 C244 1.379(7)
C244 C245 1.378(7)
C245 C246 1.396(7)
